data_6000171
loop_
_publ_author_name
'Todorov, E.'
'Sevov, S. C.'

_publ_section_title
;
 Synthesis and structure of the alkali-metal amalgams A(3)Hg(20) (A = Rb,
 Cs), K3Hg11, Cs5Hg19, and A(7)Hg(31) (A = K, Rb)
;
_journal_name_full 'Journal of Solid State Chemistry'
_journal_page_first 419
_journal_page_last 427
_journal_paper_doi 10.1006/jssc.1999.8569
_journal_volume 149
_journal_year 2000
_chemical_formula_sum 'Hg11 K3'
_chemical_formula_weight 2323.78
_space_group_IT_number 71
_space_group_name_Hall '-I 2 2'
_space_group_name_H-M_alt 'I m m m'
_cell_angle_alpha 90.000
_cell_angle_beta 90.000
_cell_angle_gamma 90.000
_cell_formula_units_Z 2
_cell_length_a 5.122(1)
_cell_length_b 10.063(2)
_cell_length_c 14.782(3)
_cell_volume 761.9(3)
_exptl_crystal_size_max 0.16
_exptl_crystal_size_mid 0.12
_exptl_crystal_size_min 0.1
_refine_ls_number_parameters 27
_refine_ls_number_reflns 411
_refine_ls_wR_factor_all 0.2102
_refine_ls_wR_factor_gt 0.1796
_reflns_limit_h_max 6
_reflns_limit_h_min -6
_reflns_limit_k_max 11
_reflns_limit_k_min 0
_reflns_limit_l_max 17
_reflns_limit_l_min 0
_reflns_threshold_expression I>2\s(I)
_cod_database_code 6000171

loop_
_space_group_symop_operation_xyz
x,y,z
-x,-y,z
x,-y,-z
-x,y,-z
-x,-y,-z
x,y,-z
-x,y,z
x,-y,z
x+1/2,y+1/2,z+1/2
-x+1/2,-y+1/2,z+1/2
x+1/2,-y+1/2,-z+1/2
-x+1/2,y+1/2,-z+1/2
-x+1/2,-y+1/2,-z+1/2
x+1/2,y+1/2,-z+1/2
-x+1/2,y+1/2,z+1/2
x+1/2,-y+1/2,z+1/2

loop_
_atom_site_label
_atom_site_site_symmetry_multiplicity
_atom_site_Wyckoff_symbol
_atom_site_fract_x
_atom_site_fract_y
_atom_site_fract_z
_atom_site_U_iso_or_equiv
Hg(1) 8 l 0 0.2920(2) 0.1402(2) 0.0332(9)
Hg(2) 8 l 0 0.3559(2) 0.3410(2) 0.0321(9)
Hg(3) 4 h 0 0.8254(4) 0.5 0.050(2)
Hg(4) 2 d 0.5 0 0.5 0.084(4)
K(5) 2 a 0 0 0 0.034(8)
K(6) 4 i 0 0 0.709(1) 0.030(5)
